data_4074620
loop_
_publ_author_name
'Ilg, Kerstin'
'Paneque, Margarita'
'Poveda, Manuel L.'
'Rend\'on, Nuria'
'Santos, Laura L.'
'Carmona, Ernesto'
'Mereiter, Kurt'

_publ_section_title
;
 Vinylidene Compounds from the Reactions of Me3SiC&#x22EE;CSiMe3with
 TpMe2Ir Precursors. Protonation to Alkylidene and Iridabenzene Structures
;
_journal_issue 9
_journal_name_full Organometallics
_journal_page_first 2230
_journal_paper_doi 10.1021/om050634k
_journal_volume 25
_journal_year 2006
_chemical_formula_moiety 'C29 H50 B Ir N6 Si2'
_chemical_formula_sum 'C29 H50 B Ir N6 Si2'
_chemical_formula_weight 741.94
_chemical_name_common 'compound 1'
_chemical_name_systematic
; 
(Tp^Me2^)Ir(CH~2~-C(Me)=C(Me)-CH~2~)(=C=C(SiMe~3~)~2~)
;
_space_group_IT_number 14
_symmetry_cell_setting monoclinic
_symmetry_space_group_name_Hall '-P 2ybc'
_symmetry_space_group_name_H-M 'P 1 21/c 1'
_atom_sites_solution_hydrogens geom
_atom_sites_solution_primary direct
_atom_sites_solution_secondary difmap
_audit_creation_method SHELXL-97
_cell_angle_alpha 90.00
_cell_angle_beta 95.486(1)
_cell_angle_gamma 90.00
_cell_formula_units_Z 4
_cell_length_a 11.1757(7)
_cell_length_b 12.5388(8)
_cell_length_c 24.6761(16)
_cell_measurement_reflns_used 8751
_cell_measurement_temperature 123(2)
_cell_measurement_theta_max 30
_cell_measurement_theta_min 2.3
_cell_volume 3442.0(4)
_computing_cell_refinement 'Bruker SAINT'
_computing_data_collection 'Bruker SMART'
_computing_data_reduction 'Bruker SAINT, SADABS, XPREP'
_computing_molecular_graphics 'Bruker SHELXTL'
_computing_publication_material 'Bruker SHELXTL'
_computing_structure_refinement 'SHELXL-97 (Sheldrick, 1997)'
_computing_structure_solution 'SHELXS-97 (Sheldrick, 1997)'
_diffrn_ambient_temperature 123(2)
_diffrn_measured_fraction_theta_full 0.974
_diffrn_measured_fraction_theta_max 0.974
_diffrn_measurement_device_type 'CCD area detector'
_diffrn_measurement_method 'phi and omega scans'
_diffrn_radiation_monochromator graphite
_diffrn_radiation_source 'fine-focus sealed tube'
_diffrn_radiation_type MoK\a
_diffrn_radiation_wavelength 0.71073
_diffrn_reflns_av_R_equivalents 0.0293
_diffrn_reflns_av_sigmaI/netI 0.0238
_diffrn_reflns_limit_h_max 15
_diffrn_reflns_limit_h_min -15
_diffrn_reflns_limit_k_max 17
_diffrn_reflns_limit_k_min -17
_diffrn_reflns_limit_l_max 34
_diffrn_reflns_limit_l_min -34
_diffrn_reflns_number 48944
_diffrn_reflns_theta_full 30.00
_diffrn_reflns_theta_max 30.00
_diffrn_reflns_theta_min 2.32
_diffrn_standards_decay_% 0
_exptl_absorpt_coefficient_mu 3.975
_exptl_absorpt_correction_T_max 0.42
_exptl_absorpt_correction_T_min 0.28
_exptl_absorpt_correction_type multi-scan
_exptl_absorpt_process_details 'program SADABS'
_exptl_crystal_colour yellow
_exptl_crystal_density_diffrn 1.432
_exptl_crystal_density_method 'not measured'
_exptl_crystal_description block
_exptl_crystal_F_000 1504
_exptl_crystal_size_max 0.45
_exptl_crystal_size_mid 0.26
_exptl_crystal_size_min 0.22
_refine_diff_density_max 2.210
_refine_diff_density_min -1.926
_refine_diff_density_rms 0.129
_refine_ls_extinction_method none
_refine_ls_goodness_of_fit_ref 1.210
_refine_ls_hydrogen_treatment constr
_refine_ls_matrix_type full
_refine_ls_number_parameters 366
_refine_ls_number_reflns 9785
_refine_ls_number_restraints 0
_refine_ls_restrained_S_all 1.210
_refine_ls_R_factor_all 0.0387
_refine_ls_R_factor_gt 0.0357
_refine_ls_shift/su_max 0.002
_refine_ls_shift/su_mean 0.000
_refine_ls_structure_factor_coef Fsqd
_refine_ls_weighting_details 'calc w=1/[\s^2^(Fo^2^)+(0.0213P)^2^+12.0495P] where P=(Fo^2^+2Fc^2^)/3'
_refine_ls_weighting_scheme calc
_refine_ls_wR_factor_gt 0.0779
_refine_ls_wR_factor_ref 0.0788
_reflns_number_gt 9089
_reflns_number_total 9785
_reflns_threshold_expression >2sigma(I)
_cod_data_source_file om050634k_si.cif
_cod_data_source_block compd1
_cod_depositor_comments
;
The following automatic conversions were performed:

'_symmetry_cell_setting' value 'Monoclinic' changed to 'monoclinic'
according to /home/saulius/struct/CIF-dictionaries/cif_core.dic
dictionary named 'cif_core.dic' version 2.4.1 from 2010-06-29.

Automatic conversion script
Id: cif_fix_values 1715 2011-07-08 13:25:40Z adriana 
;
_cod_original_sg_symbol_Hall '-P 2ybc '
_cod_original_sg_symbol_H-M P2(1)/c
_cod_database_code 4074620

loop_
_symmetry_equiv_pos_as_xyz
'x, y, z'
'-x, y+1/2, -z+1/2'
'-x, -y, -z'
'x, -y-1/2, z-1/2'

loop_
_atom_site_label
_atom_site_type_symbol
_atom_site_fract_x
_atom_site_fract_y
_atom_site_fract_z
_atom_site_U_iso_or_equiv
_atom_site_adp_type
_atom_site_occupancy
_atom_site_symmetry_multiplicity
_atom_site_calc_flag
_atom_site_refinement_flags
Ir Ir 0.769102(11) 0.695933(10) 0.116005(5) 0.01600(4) Uani 1 1 d .
C1 C 0.7289(3) 0.8252(3) 0.14340(13) 0.0161(6) Uani 1 1 d .
C2 C 0.6952(3) 0.9169(3) 0.16018(14) 0.0190(6) Uani 1 1 d .
Si1 Si 0.65186(9) 1.02061(8) 0.10616(4) 0.02182(19) Uani 1 1 d .
C51 C 0.4952(4) 1.0677(4) 0.11233(19) 0.0357(10) Uani 1 1 d .
H51A H 0.4686 1.1126 0.0810 0.054 Uiso 1 1 calc R
H51B H 0.4932 1.1091 0.1459 0.054 Uiso 1 1 calc R
H51C H 0.4416 1.0060 0.1133 0.054 Uiso 1 1 calc R
C52 C 0.7569(5) 1.1356(4) 0.1152(2) 0.0411(11) Uani 1 1 d .
H52A H 0.7340 1.1898 0.0876 0.062 Uiso 1 1 calc R
H52B H 0.8390 1.1113 0.1114 0.062 Uiso 1 1 calc R
H52C H 0.7531 1.1663 0.1516 0.062 Uiso 1 1 calc R
C53 C 0.6585(4) 0.9659(4) 0.03653(16) 0.0299(8) Uani 1 1 d .
H53A H 0.6278 1.0191 0.0096 0.045 Uiso 1 1 calc R
H53B H 0.6094 0.9012 0.0323 0.045 Uiso 1 1 calc R
H53C H 0.7420 0.9486 0.0310 0.045 Uiso 1 1 calc R
Si2 Si 0.67768(11) 0.93478(9) 0.23502(4) 0.0253(2) Uani 1 1 d .
C61 C 0.5458(5) 0.8556(5) 0.2531(2) 0.0491(13) Uani 1 1 d .
H61A H 0.5300 0.8719 0.2906 0.074 Uiso 1 1 calc R
H61B H 0.5631 0.7794 0.2499 0.074 Uiso 1 1 calc R
H61C H 0.4751 0.8741 0.2283 0.074 Uiso 1 1 calc R
C62 C 0.8146(5) 0.8875(4) 0.27704(19) 0.0408(11) Uani 1 1 d .
H62A H 0.8112 0.9101 0.3149 0.061 Uiso 1 1 calc R
H62B H 0.8862 0.9179 0.2629 0.061 Uiso 1 1 calc R
H62C H 0.8185 0.8095 0.2755 0.061 Uiso 1 1 calc R
C63 C 0.6530(5) 1.0777(4) 0.25147(18) 0.0364(10) Uani 1 1 d .
H63A H 0.6471 1.0852 0.2907 0.055 Uiso 1 1 calc R
H63B H 0.5782 1.1026 0.2314 0.055 Uiso 1 1 calc R
H63C H 0.7205 1.1203 0.2410 0.055 Uiso 1 1 calc R
B B 0.7511(4) 0.6384(3) -0.01162(15) 0.0188(7) Uani 1 1 d .
H0B H 0.7460 0.6207 -0.0513 0.023 Uiso 1 1 calc R
N11 N 0.6242(3) 0.6583(2) 0.00554(12) 0.0202(6) Uani 1 1 d .
N12 N 0.6098(3) 0.6899(3) 0.05778(12) 0.0204(6) Uani 1 1 d .
C13 C 0.4913(3) 0.7050(3) 0.06026(15) 0.0222(7) Uani 1 1 d .
C14 C 0.4302(3) 0.6823(3) 0.00953(16) 0.0267(8) Uani 1 1 d .
H14A H 0.3460 0.6869 0.0000 0.032 Uiso 1 1 calc R
C15 C 0.5157(3) 0.6522(3) -0.02376(16) 0.0242(7) Uani 1 1 d .
C16 C 0.4382(4) 0.7409(4) 0.11059(17) 0.0307(9) Uani 1 1 d .
H16A H 0.5010 0.7736 0.1356 0.046 Uiso 1 1 calc R
H16B H 0.4043 0.6794 0.1283 0.046 Uiso 1 1 calc R
H16C H 0.3746 0.7932 0.1008 0.046 Uiso 1 1 calc R
C17 C 0.4997(4) 0.6154(4) -0.08163(17) 0.0343(9) Uani 1 1 d .
H17A H 0.5452 0.6621 -0.1040 0.051 Uiso 1 1 calc R
H17B H 0.4142 0.6179 -0.0949 0.051 Uiso 1 1 calc R
H17C H 0.5292 0.5421 -0.0839 0.051 Uiso 1 1 calc R
N21 N 0.8311(3) 0.7377(2) 0.00002(12) 0.0187(6) Uani 1 1 d .
N22 N 0.8685(3) 0.7640(2) 0.05292(12) 0.0180(5) Uani 1 1 d .
C23 C 0.9533(3) 0.8392(3) 0.05077(15) 0.0200(6) Uani 1 1 d .
C24 C 0.9698(3) 0.8613(3) -0.00335(16) 0.0227(7) Uani 1 1 d .
H24A H 1.0243 0.9113 -0.0162 0.027 Uiso 1 1 calc R
C25 C 0.8909(3) 0.7960(3) -0.03454(15) 0.0219(7) Uani 1 1 d .
C26 C 1.0162(4) 0.8901(3) 0.10065(17) 0.0278(8) Uani 1 1 d .
H26A H 0.9566 0.9138 0.1247 0.042 Uiso 1 1 calc R
H26B H 1.0627 0.9516 0.0900 0.042 Uiso 1 1 calc R
H26C H 1.0705 0.8382 0.1198 0.042 Uiso 1 1 calc R
C27 C 0.8681(4) 0.7869(3) -0.09464(16) 0.0302(8) Uani 1 1 d .
H27A H 0.8824 0.7133 -0.1057 0.045 Uiso 1 1 calc R
H27B H 0.9223 0.8350 -0.1119 0.045 Uiso 1 1 calc R
H27C H 0.7846 0.8066 -0.1060 0.045 Uiso 1 1 calc R
N31 N 0.8080(3) 0.5448(2) 0.02187(12) 0.0192(6) Uani 1 1 d .
N32 N 0.8127(3) 0.5438(2) 0.07794(12) 0.0186(6) Uani 1 1 d .
C33 C 0.8558(3) 0.4478(3) 0.09391(16) 0.0213(7) Uani 1 1 d .
C34 C 0.8794(3) 0.3875(3) 0.04852(16) 0.0227(7) Uani 1 1 d .
H34A H 0.9099 0.3168 0.0485 0.027 Uiso 1 1 calc R
C35 C 0.8493(3) 0.4512(3) 0.00366(15) 0.0200(7) Uani 1 1 d .
C36 C 0.8737(4) 0.4110(3) 0.15174(16) 0.0287(8) Uani 1 1 d .
H36A H 0.9217 0.4637 0.1736 0.043 Uiso 1 1 calc R
H36B H 0.9158 0.3423 0.1535 0.043 Uiso 1 1 calc R
H36C H 0.7954 0.4027 0.1660 0.043 Uiso 1 1 calc R
C37 C 0.8567(4) 0.4269(3) -0.05518(16) 0.0262(8) Uani 1 1 d .
H37A H 0.9071 0.4804 -0.0709 0.039 Uiso 1 1 calc R
H37B H 0.7759 0.4283 -0.0744 0.039 Uiso 1 1 calc R
H37C H 0.8920 0.3560 -0.0588 0.039 Uiso 1 1 calc R
C41 C 0.6873(3) 0.6152(3) 0.17630(16) 0.0233(7) Uani 1 1 d .
H41A H 0.6162 0.6558 0.1857 0.028 Uiso 1 1 calc R
H41B H 0.6597 0.5444 0.1625 0.028 Uiso 1 1 calc R
C42 C 0.7750(4) 0.6015(3) 0.22674(15) 0.0240(7) Uani 1 1 d .
C43 C 0.8867(3) 0.6357(3) 0.22448(15) 0.0222(7) Uani 1 1 d .
C44 C 0.9188(3) 0.6857(3) 0.17238(14) 0.0201(6) Uani 1 1 d .
H44A H 0.9816 0.6424 0.1571 0.024 Uiso 1 1 calc R
H44B H 0.9518 0.7580 0.1801 0.024 Uiso 1 1 calc R
C45 C 0.7279(4) 0.5456(4) 0.27443(17) 0.0364(10) Uani 1 1 d .
H45A H 0.7878 0.5499 0.3061 0.055 Uiso 1 1 calc R
H45B H 0.7120 0.4706 0.2652 0.055 Uiso 1 1 calc R
H45C H 0.6533 0.5800 0.2831 0.055 Uiso 1 1 calc R
C46 C 0.9876(4) 0.6264(4) 0.26965(16) 0.0306(8) Uani 1 1 d .
H46A H 0.9616 0.5816 0.2989 0.046 Uiso 1 1 calc R
H46B H 1.0087 0.6975 0.2840 0.046 Uiso 1 1 calc R
H46C H 1.0580 0.5940 0.2553 0.046 Uiso 1 1 calc R

loop_
_atom_site_aniso_label
_atom_site_aniso_U_11
_atom_site_aniso_U_22
_atom_site_aniso_U_33
_atom_site_aniso_U_23
_atom_site_aniso_U_13
_atom_site_aniso_U_12
Ir 0.01602(6) 0.01749(6) 0.01431(6) -0.00186(5) 0.00042(4) -0.00088(5)
C1 0.0145(13) 0.0199(15) 0.0147(14) 0.0062(11) 0.0048(11) -0.0064(11)
C2 0.0215(15) 0.0199(15) 0.0155(15) -0.0016(12) 0.0016(12) 0.0014(13)
Si1 0.0233(5) 0.0216(5) 0.0204(5) 0.0013(4) 0.0016(4) 0.0028(4)
C51 0.032(2) 0.044(3) 0.032(2) 0.0069(19) 0.0069(17) 0.0159(19)
C52 0.047(3) 0.033(2) 0.042(3) 0.006(2) -0.003(2) -0.007(2)
C53 0.037(2) 0.032(2) 0.0207(18) 0.0040(15) 0.0028(15) 0.0100(17)
Si2 0.0333(6) 0.0253(5) 0.0175(5) -0.0020(4) 0.0036(4) 0.0044(4)
C61 0.058(3) 0.054(3) 0.040(3) -0.006(2) 0.026(2) -0.010(3)
C62 0.057(3) 0.034(2) 0.028(2) -0.0049(18) -0.012(2) 0.016(2)
C63 0.050(3) 0.031(2) 0.029(2) -0.0078(17) 0.0054(19) 0.010(2)
B 0.0233(18) 0.0192(17) 0.0131(16) -0.0018(13) -0.0017(13) -0.0016(14)
N11 0.0196(14) 0.0216(14) 0.0183(14) -0.0026(11) -0.0038(11) -0.0030(11)
N12 0.0195(13) 0.0235(14) 0.0174(13) -0.0013(12) -0.0017(10) -0.0034(12)
C13 0.0179(15) 0.0254(17) 0.0231(17) 0.0028(14) 0.0005(12) -0.0041(13)
C14 0.0202(16) 0.030(2) 0.0289(19) 0.0008(15) -0.0047(14) -0.0053(15)
C15 0.0222(17) 0.0254(17) 0.0229(17) 0.0012(14) -0.0080(13) -0.0029(14)
C16 0.0187(17) 0.045(2) 0.028(2) 0.0003(18) 0.0046(14) -0.0031(16)
C17 0.034(2) 0.042(2) 0.025(2) -0.0071(17) -0.0095(16) 0.0005(18)
N21 0.0218(14) 0.0212(14) 0.0130(13) -0.0007(11) 0.0014(10) -0.0005(11)
N22 0.0215(14) 0.0179(13) 0.0146(13) -0.0037(10) 0.0020(10) 0.0013(11)
C23 0.0206(16) 0.0174(15) 0.0218(16) -0.0018(13) 0.0019(13) 0.0009(13)
C24 0.0237(17) 0.0178(16) 0.0274(18) 0.0002(13) 0.0065(14) -0.0011(13)
C25 0.0259(17) 0.0197(16) 0.0205(16) 0.0006(13) 0.0055(13) 0.0014(14)
C26 0.0301(19) 0.0224(18) 0.029(2) 0.0012(15) -0.0048(15) -0.0104(15)
C27 0.040(2) 0.032(2) 0.0201(17) 0.0021(15) 0.0062(15) -0.0017(17)
N31 0.0214(14) 0.0178(13) 0.0186(14) -0.0042(11) 0.0025(11) -0.0003(11)
N32 0.0199(13) 0.0175(13) 0.0179(13) -0.0016(11) -0.0008(11) -0.0014(11)
C33 0.0178(15) 0.0175(15) 0.0279(18) -0.0022(13) -0.0018(13) -0.0006(12)
C34 0.0204(16) 0.0175(16) 0.0300(19) -0.0052(13) 0.0007(14) -0.0006(13)
C35 0.0161(15) 0.0176(15) 0.0260(17) -0.0061(13) 0.0009(13) -0.0035(12)
C36 0.036(2) 0.0220(17) 0.0261(19) 0.0008(15) -0.0053(16) 0.0025(16)
C37 0.0279(18) 0.0241(18) 0.0272(19) -0.0076(15) 0.0063(15) -0.0015(15)
C41 0.0196(16) 0.0245(17) 0.0258(18) 0.0059(14) 0.0027(13) -0.0030(13)
C42 0.0296(18) 0.0253(18) 0.0170(16) -0.0011(13) 0.0018(13) 0.0002(15)
C43 0.0254(17) 0.0240(17) 0.0168(16) -0.0012(13) -0.0003(13) 0.0006(14)
C44 0.0190(15) 0.0232(17) 0.0176(15) -0.0014(13) -0.0008(12) -0.0003(13)
C45 0.039(2) 0.051(3) 0.0198(19) 0.0094(18) 0.0041(16) -0.004(2)
C46 0.032(2) 0.038(2) 0.0206(18) -0.0016(16) -0.0042(15) 0.0049(17)

loop_
_atom_type_symbol
_atom_type_description
_atom_type_scat_dispersion_real
_atom_type_scat_dispersion_imag
_atom_type_scat_source
C C 0.0033 0.0016 'International Tables Vol C Tables 4.2.6.8 and 6.1.1.4'
H H 0.0000 0.0000 'International Tables Vol C Tables 4.2.6.8 and 6.1.1.4'
B B 0.0013 0.0007 'International Tables Vol C Tables 4.2.6.8 and 6.1.1.4'
N N 0.0061 0.0033 'International Tables Vol C Tables 4.2.6.8 and 6.1.1.4'
Si Si 0.0817 0.0704 'International Tables Vol C Tables 4.2.6.8 and 6.1.1.4'
Ir Ir -1.4442 7.9887 'International Tables Vol C Tables 4.2.6.8 and 6.1.1.4'

loop_
_geom_angle_atom_site_label_1
_geom_angle_atom_site_label_2
_geom_angle_atom_site_label_3
_geom_angle
C1 Ir C44 91.02(14)
C1 Ir C41 91.51(15)
C44 Ir C41 82.62(14)
C1 Ir N22 94.45(12)
C44 Ir N22 94.01(13)
C41 Ir N22 173.20(13)
C1 Ir N12 93.47(13)
C44 Ir N12 174.38(13)
C41 Ir N12 93.88(13)
N22 Ir N12 89.01(11)
C1 Ir N32 176.39(13)
C44 Ir N32 92.02(13)
C41 Ir N32 90.80(13)
N22 Ir N32 83.41(11)
N12 Ir N32 83.61(11)
C2 C1 Ir 176.3(3)
C1 C2 Si2 118.7(3)
C1 C2 Si1 116.7(3)
Si2 C2 Si1 124.30(19)
C53 Si1 C52 108.5(2)
C53 Si1 C51 108.2(2)
C52 Si1 C51 109.3(2)
C53 Si1 C2 111.56(17)
C52 Si1 C2 109.40(19)
C51 Si1 C2 109.78(18)
Si1 C51 H51A 109.5
Si1 C51 H51B 109.5
H51A C51 H51B 109.5
Si1 C51 H51C 109.5
H51A C51 H51C 109.5
H51B C51 H51C 109.5
Si1 C52 H52A 109.5
Si1 C52 H52B 109.5
H52A C52 H52B 109.5
Si1 C52 H52C 109.5
H52A C52 H52C 109.5
H52B C52 H52C 109.5
Si1 C53 H53A 109.5
Si1 C53 H53B 109.5
H53A C53 H53B 109.5
Si1 C53 H53C 109.5
H53A C53 H53C 109.5
H53B C53 H53C 109.5
C62 Si2 C63 108.4(2)
C62 Si2 C61 108.9(3)
C63 Si2 C61 108.8(2)
C62 Si2 C2 110.5(2)
C63 Si2 C2 111.02(19)
C61 Si2 C2 109.2(2)
Si2 C61 H61A 109.5
Si2 C61 H61B 109.5
H61A C61 H61B 109.5
Si2 C61 H61C 109.5
H61A C61 H61C 109.5
H61B C61 H61C 109.5
Si2 C62 H62A 109.5
Si2 C62 H62B 109.5
H62A C62 H62B 109.5
Si2 C62 H62C 109.5
H62A C62 H62C 109.5
H62B C62 H62C 109.5
Si2 C63 H63A 109.5
Si2 C63 H63B 109.5
H63A C63 H63B 109.5
Si2 C63 H63C 109.5
H63A C63 H63C 109.5
H63B C63 H63C 109.5
N31 B N11 108.7(3)
N31 B N21 108.2(3)
N11 B N21 110.5(3)
N31 B H0B 109.8
N11 B H0B 109.8
N21 B H0B 109.8
C15 N11 N12 109.8(3)
C15 N11 B 130.2(3)
N12 N11 B 119.9(3)
C13 N12 N11 106.7(3)
C13 N12 Ir 135.3(2)
N11 N12 Ir 117.9(2)
N12 C13 C14 109.2(3)
N12 C13 C16 123.4(3)
C14 C13 C16 127.4(3)
C15 C14 C13 106.5(3)
C15 C14 H14A 126.8
C13 C14 H14A 126.8
N11 C15 C14 107.7(3)
N11 C15 C17 123.2(4)
C14 C15 C17 129.1(4)
C13 C16 H16A 109.5
C13 C16 H16B 109.5
H16A C16 H16B 109.5
C13 C16 H16C 109.5
H16A C16 H16C 109.5
H16B C16 H16C 109.5
C15 C17 H17A 109.5
C15 C17 H17B 109.5
H17A C17 H17B 109.5
C15 C17 H17C 109.5
H17A C17 H17C 109.5
H17B C17 H17C 109.5
C25 N21 N22 110.3(3)
C25 N21 B 129.3(3)
N22 N21 B 119.3(3)
C23 N22 N21 106.5(3)
C23 N22 Ir 135.7(2)
N21 N22 Ir 117.2(2)
N22 C23 C24 109.7(3)
N22 C23 C26 123.0(3)
C24 C23 C26 127.4(3)
C25 C24 C23 106.3(3)
C25 C24 H24A 126.9
C23 C24 H24A 126.9
N21 C25 C24 107.3(3)
N21 C25 C27 122.8(3)
C24 C25 C27 129.9(4)
C23 C26 H26A 109.5
C23 C26 H26B 109.5
H26A C26 H26B 109.5
C23 C26 H26C 109.5
H26A C26 H26C 109.5
H26B C26 H26C 109.5
C25 C27 H27A 109.5
C25 C27 H27B 109.5
H27A C27 H27B 109.5
C25 C27 H27C 109.5
H27A C27 H27C 109.5
H27B C27 H27C 109.5
C35 N31 N32 110.1(3)
C35 N31 B 128.3(3)
N32 N31 B 121.3(3)
C33 N32 N31 106.3(3)
C33 N32 Ir 137.7(3)
N31 N32 Ir 115.5(2)
N32 C33 C34 109.8(3)
N32 C33 C36 124.7(3)
C34 C33 C36 125.5(3)
C35 C34 C33 106.3(3)
C35 C34 H34A 126.9
C33 C34 H34A 126.9
N31 C35 C34 107.5(3)
N31 C35 C37 123.5(3)
C34 C35 C37 129.0(3)
C33 C36 H36A 109.5
C33 C36 H36B 109.5
H36A C36 H36B 109.5
C33 C36 H36C 109.5
H36A C36 H36C 109.5
H36B C36 H36C 109.5
C35 C37 H37A 109.5
C35 C37 H37B 109.5
H37A C37 H37B 109.5
C35 C37 H37C 109.5
H37A C37 H37C 109.5
H37B C37 H37C 109.5
C42 C41 Ir 110.4(2)
C42 C41 H41A 109.6
Ir C41 H41A 109.6
C42 C41 H41B 109.6
Ir C41 H41B 109.6
H41A C41 H41B 108.1
C43 C42 C45 125.7(4)
C43 C42 C41 117.7(3)
C45 C42 C41 116.5(3)
C42 C43 C44 118.2(3)
C42 C43 C46 125.6(4)
C44 C43 C46 116.1(3)
C43 C44 Ir 110.9(2)
C43 C44 H44A 109.5
Ir C44 H44A 109.5
C43 C44 H44B 109.5
Ir C44 H44B 109.5
H44A C44 H44B 108.1
C42 C45 H45A 109.5
C42 C45 H45B 109.5
H45A C45 H45B 109.5
C42 C45 H45C 109.5
H45A C45 H45C 109.5
H45B C45 H45C 109.5
C43 C46 H46A 109.5
C43 C46 H46B 109.5
H46A C46 H46B 109.5
C43 C46 H46C 109.5
H46A C46 H46C 109.5
H46B C46 H46C 109.5

loop_
_geom_bond_atom_site_label_1
_geom_bond_atom_site_label_2
_geom_bond_distance
Ir C1 1.829(3)
Ir C44 2.075(3)
Ir C41 2.082(4)
Ir N22 2.172(3)
Ir N12 2.179(3)
Ir N32 2.202(3)
C1 C2 1.290(5)
C2 Si2 1.889(4)
C2 Si1 1.892(4)
Si1 C53 1.858(4)
Si1 C52 1.859(5)
Si1 C51 1.868(4)
C51 H51A 0.9800
C51 H51B 0.9800
C51 H51C 0.9800
C52 H52A 0.9800
C52 H52B 0.9800
C52 H52C 0.9800
C53 H53A 0.9800
C53 H53B 0.9800
C53 H53C 0.9800
Si2 C62 1.862(5)
Si2 C63 1.864(4)
Si2 C61 1.866(5)
C61 H61A 0.9800
C61 H61B 0.9800
C61 H61C 0.9800
C62 H62A 0.9800
C62 H62B 0.9800
C62 H62C 0.9800
C63 H63A 0.9800
C63 H63B 0.9800
C63 H63C 0.9800
B N31 1.537(5)
B N11 1.538(5)
B N21 1.544(5)
B H0B 1.0000
N11 C15 1.353(4)
N11 N12 1.372(4)
N12 C13 1.346(5)
C13 C14 1.397(5)
C13 C16 1.496(5)
C14 C15 1.372(6)
C14 H14A 0.9500
C15 C17 1.495(5)
C16 H16A 0.9800
C16 H16B 0.9800
C16 H16C 0.9800
C17 H17A 0.9800
C17 H17B 0.9800
C17 H17C 0.9800
N21 C25 1.348(5)
N21 N22 1.372(4)
N22 C23 1.341(5)
C23 C24 1.393(5)
C23 C26 1.501(5)
C24 C25 1.382(5)
C24 H24A 0.9500
C25 C27 1.485(5)
C26 H26A 0.9800
C26 H26B 0.9800
C26 H26C 0.9800
C27 H27A 0.9800
C27 H27B 0.9800
C27 H27C 0.9800
N31 C35 1.354(4)
N31 N32 1.380(4)
N32 C33 1.342(5)
C33 C34 1.397(5)
C33 C36 1.495(5)
C34 C35 1.380(5)
C34 H34A 0.9500
C35 C37 1.494(5)
C36 H36A 0.9800
C36 H36B 0.9800
C36 H36C 0.9800
C37 H37A 0.9800
C37 H37B 0.9800
C37 H37C 0.9800
C41 C42 1.519(5)
C41 H41A 0.9900
C41 H41B 0.9900
C42 C43 1.326(5)
C42 C45 1.507(5)
C43 C44 1.504(5)
C43 C46 1.513(5)
C44 H44A 0.9900
C44 H44B 0.9900
C45 H45A 0.9800
C45 H45B 0.9800
C45 H45C 0.9800
C46 H46A 0.9800
C46 H46B 0.9800
C46 H46C 0.9800

loop_
_geom_torsion_atom_site_label_1
_geom_torsion_atom_site_label_2
_geom_torsion_atom_site_label_3
_geom_torsion_atom_site_label_4
_geom_torsion
C1 C2 Si1 C53 3.2(4)
Si2 C2 Si1 C53 -170.6(2)
C1 C2 Si1 C52 -116.8(3)
Si2 C2 Si1 C52 69.4(3)
C1 C2 Si1 C51 123.2(3)
Si2 C2 Si1 C51 -50.6(3)
C1 C2 Si2 C62 50.4(4)
Si1 C2 Si2 C62 -135.9(3)
C1 C2 Si2 C63 170.8(3)
Si1 C2 Si2 C63 -15.5(3)
C1 C2 Si2 C61 -69.3(4)
Si1 C2 Si2 C61 104.4(3)
N31 B N11 C15 -118.1(4)
N21 B N11 C15 123.2(4)
N31 B N11 N12 63.5(4)
N21 B N11 N12 -55.1(4)
C15 N11 N12 C13 -1.0(4)
B N11 N12 C13 177.7(3)
C15 N11 N12 Ir 175.8(2)
B N11 N12 Ir -5.5(4)
C1 Ir N12 C13 -48.8(4)
C41 Ir N12 C13 42.9(4)
N22 Ir N12 C13 -143.2(4)
N32 Ir N12 C13 133.3(4)
C1 Ir N12 N11 135.5(3)
C41 Ir N12 N11 -132.7(3)
N22 Ir N12 N11 41.1(3)
N32 Ir N12 N11 -42.4(3)
N11 N12 C13 C14 0.3(4)
Ir N12 C13 C14 -175.7(3)
N11 N12 C13 C16 -179.5(4)
Ir N12 C13 C16 4.5(6)
N12 C13 C14 C15 0.4(5)
C16 C13 C14 C15 -179.8(4)
N12 N11 C15 C14 1.2(4)
B N11 C15 C14 -177.2(4)
N12 N11 C15 C17 -177.2(4)
B N11 C15 C17 4.3(6)
C13 C14 C15 N11 -1.0(4)
C13 C14 C15 C17 177.3(4)
N31 B N21 C25 118.5(4)
N11 B N21 C25 -122.6(4)
N31 B N21 N22 -48.0(4)
N11 B N21 N22 71.0(4)
C25 N21 N22 C23 -0.3(4)
B N21 N22 C23 168.6(3)
C25 N21 N22 Ir 172.2(2)
B N21 N22 Ir -18.9(4)
C1 Ir N22 C23 48.1(4)
C44 Ir N22 C23 -43.3(4)
N12 Ir N22 C23 141.5(4)
N32 Ir N22 C23 -134.9(4)
C1 Ir N22 N21 -121.7(3)
C44 Ir N22 N21 147.0(2)
N12 Ir N22 N21 -28.3(2)
N32 Ir N22 N21 55.4(2)
N21 N22 C23 C24 0.2(4)
Ir N22 C23 C24 -170.3(3)
N21 N22 C23 C26 179.3(3)
Ir N22 C23 C26 8.9(6)
N22 C23 C24 C25 0.0(4)
C26 C23 C24 C25 -179.1(4)
N22 N21 C25 C24 0.3(4)
B N21 C25 C24 -167.1(3)
N22 N21 C25 C27 -178.7(3)
B N21 C25 C27 13.8(6)
C23 C24 C25 N21 -0.2(4)
C23 C24 C25 C27 178.7(4)
N11 B N31 C35 121.2(4)
N21 B N31 C35 -118.7(4)
N11 B N31 N32 -52.3(4)
N21 B N31 N32 67.7(4)
C35 N31 N32 C33 -0.8(4)
B N31 N32 C33 173.8(3)
C35 N31 N32 Ir 173.2(2)
B N31 N32 Ir -12.2(4)
C44 Ir N32 C33 39.0(4)
C41 Ir N32 C33 -43.6(4)
N22 Ir N32 C33 132.8(4)
N12 Ir N32 C33 -137.5(4)
C44 Ir N32 N31 -132.4(2)
C41 Ir N32 N31 144.9(2)
N22 Ir N32 N31 -38.6(2)
N12 Ir N32 N31 51.1(2)
N31 N32 C33 C34 0.3(4)
Ir N32 C33 C34 -171.7(3)
N31 N32 C33 C36 -178.8(3)
Ir N32 C33 C36 9.3(6)
N32 C33 C34 C35 0.3(4)
C36 C33 C34 C35 179.4(4)
N32 N31 C35 C34 1.1(4)
B N31 C35 C34 -173.1(3)
N32 N31 C35 C37 -179.7(3)
B N31 C35 C37 6.2(6)
C33 C34 C35 N31 -0.8(4)
C33 C34 C35 C37 179.9(4)
C1 Ir C41 C42 -87.0(3)
C44 Ir C41 C42 3.9(3)
N12 Ir C41 C42 179.5(3)
N32 Ir C41 C42 95.8(3)
Ir C41 C42 C43 -3.4(5)
Ir C41 C42 C45 179.1(3)
C45 C42 C43 C44 177.4(4)
C41 C42 C43 C44 0.2(5)
C45 C42 C43 C46 -0.9(7)
C41 C42 C43 C46 -178.1(4)
C42 C43 C44 Ir 3.2(4)
C46 C43 C44 Ir -178.4(3)
C1 Ir C44 C43 87.6(3)
C41 Ir C44 C43 -3.8(3)
N22 Ir C44 C43 -177.9(2)
N32 Ir C44 C43 -94.4(3)
